data_7156331
loop_
_publ_author_name
'Wang, Denan'
'Ivanov, Maxim V.'
'Mirzaei, Saber'
'Lindeman, Sergey V.'
'Rathore, Rajendra'

_publ_section_title
;
 An electron-transfer induced conformational transformation: from
 non-cofacial &quot;sofa&quot; to cofacial &quot;boat&quot; in
 cyclotetraveratrylene (CTTV) and formation of charge transfer complexes.
;
_journal_issue 31
_journal_name_full 'Organic &amp; biomolecular chemistry'
_journal_page_first 5712
_journal_page_last 5717
_journal_paper_doi 10.1039/c8ob01118d
_journal_volume 16
_journal_year 2018
_chemical_formula_moiety 'C8 Cl2 N2 O2, 2(C18 H20 O4), 3.23(C H Cl3), 0.77(C3 H7)'
_chemical_formula_sum 'C49.55 H48.64 Cl11.68 N2 O10'
_chemical_formula_weight 1246.20
_space_group_crystal_system triclinic
_space_group_IT_number 2
_space_group_name_Hall '-P 1'
_space_group_name_H-M_alt 'P -1'
_symmetry_space_group_name_Hall '-P 1'
_symmetry_space_group_name_H-M 'P -1'
_atom_sites_solution_hydrogens geom
_atom_sites_solution_primary direct
_audit_creation_date 2018-02-21
_audit_creation_method
;
Olex2 1.2
(compiled 2017.08.10 svn.r3458 for OlexSys, GUI svn.r5381)
;
_audit_update_record
;
2018-04-17 deposited with the CCDC.
2018-07-23 downloaded from the CCDC.
;
_cell_angle_alpha 111.109(4)
_cell_angle_beta 94.141(4)
_cell_angle_gamma 100.255(4)
_cell_formula_units_Z 2
_cell_length_a 10.0667(4)
_cell_length_b 16.1954(7)
_cell_length_c 19.0021(8)
_cell_measurement_reflns_used 9371
_cell_measurement_temperature 100(2)
_cell_measurement_theta_max 69.4760
_cell_measurement_theta_min 4.4920
_cell_volume 2812.4(2)
_computing_cell_refinement 'CrysAlisPro 1.171.39.29c (Rigaku OD, 2017)'
_computing_data_collection 'CrysAlisPro 1.171.39.29c (Rigaku OD, 2017)'
_computing_data_reduction 'CrysAlisPro 1.171.39.29c (Rigaku OD, 2017)'
_computing_molecular_graphics 'Olex2 (Dolomanov et al., 2009)'
_computing_publication_material 'Olex2 (Dolomanov et al., 2009)'
_computing_structure_refinement 'ShelXL (Sheldrick, 2015)'
_computing_structure_solution 'ShelXS (Sheldrick, 2008)'
_diffrn_ambient_temperature 100.15
_diffrn_detector 'CCD plate'
_diffrn_detector_area_resol_mean 10.3756
_diffrn_detector_type Atlas
_diffrn_measured_fraction_theta_full 0.987
_diffrn_measured_fraction_theta_max 0.987
_diffrn_measurement_details
;
List of Runs (angles in degrees, time in seconds):

  # Type    Start    End  Width  t~exp~   \w     \q     \k     \f   Frames
#--------------------------------------------------------------------------
  1  \w    -70.00  31.00   1.00   10.00    --  -41.96  57.00 -90.00  101
  2  \w   -114.00 -14.00   1.00   10.00    --  -41.96 -57.00 120.00  100
  3  \w    -66.00  33.00   1.00   10.00    --  -41.96  37.00  60.00   99
  4  \w      1.00  83.00   1.00   10.00    --   41.96 -99.00   0.00   82
  5  \w     94.00 173.00   1.00   40.00    --  100.00 125.00 120.00   79
  6  \w     94.00 173.00   1.00   40.00    --  100.00 125.00   0.00   79
  7  \w     71.00 172.00   1.00   40.00    --  100.00  61.00  90.00  101
  8  \w     74.00 173.00   1.00   40.00    --  100.00  45.00  60.00   99
  9  \w     94.00 173.00   1.00   40.00    --  100.00 125.00 -30.00   79
 10  \w     27.00 121.00   1.00   40.00    --  100.00-125.00   0.00   94
 11  \w     71.00 172.00   1.00   40.00    --  100.00  61.00 -60.00  101
 12  \w     24.00 133.00   1.00   40.00    --  100.00 -77.00  30.00  109
 13  \w     27.00 121.00   1.00   40.00    --  100.00-125.00 -60.00   94
 14  \w     27.00 121.00   1.00   40.00    --  100.00-125.00  90.00   94
 15  \w     67.00 176.00   1.00   40.00    --  100.00  77.00 120.00  109
 16  \w     27.00 121.00   1.00   40.00    --  100.00-125.00-150.00   94
 17  \w     74.00 173.00   1.00   40.00    --  100.00  45.00-180.00   99
 18  \w   -114.00 -14.00   1.00   10.00    --  -41.96 -57.00-150.00  100
 19  \w   -118.00  -9.00   1.00   10.00    --  -41.96 -77.00  30.00  109
 20  \w   -118.00  -9.00   1.00   10.00    --  -41.96 -77.00 -60.00  109
 21  \w     71.00 172.00   1.00   40.00    --  100.00  61.00-150.00  101
 22  \w     71.00 172.00   1.00   40.00    --  100.00  61.00   0.00  101
 23  \w     71.00 172.00   1.00   40.00    --  100.00  61.00 -90.00  101
 24  \w     71.00 172.00   1.00   40.00    --  100.00  61.00  60.00  101
 25  \w     71.00 172.00   1.00   40.00    --  100.00  61.00 -30.00  101
 26  \w     71.00 172.00   1.00   40.00    --  100.00  61.00-180.00  101
 27  \w     67.00 176.00   1.00   40.00    --  100.00  77.00   0.00  109
 28  \w     71.00 172.00   1.00   40.00    --  100.00  61.00-120.00  101
;
_diffrn_measurement_device 'four-circle diffractometer'
_diffrn_measurement_device_type 'SuperNova, Dual, Cu at home/near, Atlas'
_diffrn_measurement_method '\w scans'
_diffrn_orient_matrix_type 'CrysAlisPro convention (1999,Acta A55,543-557)'
_diffrn_orient_matrix_UB_11 0.0499603000
_diffrn_orient_matrix_UB_12 -0.0324652000
_diffrn_orient_matrix_UB_13 -0.0781314000
_diffrn_orient_matrix_UB_21 0.0940453000
_diffrn_orient_matrix_UB_22 -0.0500304000
_diffrn_orient_matrix_UB_23 0.0289125000
_diffrn_orient_matrix_UB_31 -0.1157203000
_diffrn_orient_matrix_UB_32 -0.0858208000
_diffrn_orient_matrix_UB_33 -0.0279702000
_diffrn_radiation_monochromator mirror
_diffrn_radiation_probe x-ray
_diffrn_radiation_type CuK\a
_diffrn_radiation_wavelength 1.54184
_diffrn_reflns_av_R_equivalents 0.0954
_diffrn_reflns_av_unetI/netI 0.0660
_diffrn_reflns_Laue_measured_fraction_full 0.987
_diffrn_reflns_Laue_measured_fraction_max 0.987
_diffrn_reflns_limit_h_max 12
_diffrn_reflns_limit_h_min -12
_diffrn_reflns_limit_k_max 19
_diffrn_reflns_limit_k_min -19
_diffrn_reflns_limit_l_max 23
_diffrn_reflns_limit_l_min -23
_diffrn_reflns_number 52221
_diffrn_reflns_point_group_measured_fraction_full 0.987
_diffrn_reflns_point_group_measured_fraction_max 0.987
_diffrn_reflns_theta_full 70.775
_diffrn_reflns_theta_max 70.775
_diffrn_reflns_theta_min 4.514
_diffrn_source 'micro-focus sealed X-ray tube'
_diffrn_source_type 'SuperNova (Cu) X-ray Source'
_exptl_absorpt_coefficient_mu 5.743
_exptl_absorpt_correction_T_max 0.905
_exptl_absorpt_correction_T_min 0.404
_exptl_absorpt_correction_type gaussian
_exptl_absorpt_process_details
;
CrysAlisPro 1.171.39.29c (Rigaku Oxford Diffraction, 2017)
Numerical absorption correction based on gaussian integration over
            a multifaceted crystal model
Empirical absorption correction using spherical harmonics,
 implemented in SCALE3 ABSPACK scaling algorithm.
;
_exptl_crystal_colour brown
_exptl_crystal_colour_primary brown
_exptl_crystal_density_diffrn 1.472
_exptl_crystal_description plate
_exptl_crystal_F_000 1277
_exptl_crystal_size_max 0.286
_exptl_crystal_size_mid 0.103
_exptl_crystal_size_min 0.017
_refine_diff_density_max 2.131
_refine_diff_density_min -0.494
_refine_diff_density_rms 0.085
_refine_ls_extinction_method none
_refine_ls_goodness_of_fit_ref 0.955
_refine_ls_hydrogen_treatment constr
_refine_ls_matrix_type full
_refine_ls_number_parameters 760
_refine_ls_number_reflns 10686
_refine_ls_number_restraints 129
_refine_ls_restrained_S_all 0.956
_refine_ls_R_factor_all 0.0995
_refine_ls_R_factor_gt 0.0664
_refine_ls_shift/su_max 0.000
_refine_ls_shift/su_mean 0.000
_refine_ls_structure_factor_coef Fsqd
_refine_ls_weighting_details 'w=1/[\s^2^(Fo^2^)+(0.1359P)^2^] where P=(Fo^2^+2Fc^2^)/3'
_refine_ls_weighting_scheme calc
_refine_ls_wR_factor_gt 0.1840
_refine_ls_wR_factor_ref 0.2048
_reflns_Friedel_coverage 0.000
_reflns_number_gt 6636
_reflns_number_total 10686
_reflns_threshold_expression 'I > 2\s(I)'
_cod_data_source_file c8ob01118d3.cif
_cod_data_source_block raj29d4
_cod_depositor_comments 'Adding full bibliography for 7156330--7156331.cif.'
_cod_database_code 7156331
_shelx_shelxl_version_number 2018/1
_chemical_oxdiff_formula '(C7 H10 O2)4 C8 Cl2 O2 N2 (C H Cl3)3.5 (C6 H14)0.5'
_shelx_space_group_comment
;
The symmetry employed for this shelxl refinement is uniquely defined
by the following loop, which should always be used as a source of
symmetry information in preference to the above space-group names.
They are only intended as comments.
;
_olex2_refinement_description
;
1. Fixed Uiso
 At 1.2 times of:
  All C(H) groups, All C(H,H) groups
 At 1.5 times of:
  All C(H,H,H) groups
2. Rigid bond restraints
 Cl5Q, C2Q, Cl4Q, Cl6Q
 with sigma for 1-2 distances of 0.01 and sigma for 1-3 distances of 0.01
 Cl4S, C2S, Cl5S, Cl6S
 with sigma for 1-2 distances of 0.01 and sigma for 1-3 distances of 0.01
 Cl7Q, C3Q, Cl8Q, Cl9Q
 with sigma for 1-2 distances of 0.01 and sigma for 1-3 distances of 0.01
 Cl7S, C3S, Cl8S, Cl9S
 with sigma for 1-2 distances of 0.01 and sigma for 1-3 distances of 0.01
 Cl1S, C1S, Cl2S, Cl3S
 with sigma for 1-2 distances of 0.01 and sigma for 1-3 distances of 0.01
 Cl12, C4S, Cl11, Cl13
 with sigma for 1-2 distances of 0.01 and sigma for 1-3 distances of 0.01
 C11S, C12S, C13S
 with sigma for 1-2 distances of 0.01 and sigma for 1-3 distances of 0.01
3. Uiso/Uaniso restraints and constraints
Uanis(C2S) = Uanis(C2Q)
Uanis(Cl4S) = Uanis(Cl4Q)
Uanis(C3Q) = Uanis(C3S)
4. Same fragment restrains
{Cl1S, Cl2S, Cl3S, C1S} sigma for 1-2: 0.02, 1-3: 0.04
as
{Cl4S, Cl5S, Cl6S, C2S}
{Cl1S, Cl2S, Cl3S, C1S} sigma for 1-2: 0.02, 1-3: 0.04
as
{Cl4Q, Cl5Q, Cl6Q, C2Q}
{Cl1S, Cl2S, Cl3S, C1S} sigma for 1-2: 0.02, 1-3: 0.04
as
{Cl7S, Cl8S, Cl9S, C3S}
{Cl1S, Cl2S, Cl3S, C1S} sigma for 1-2: 0.02, 1-3: 0.04
as
{Cl7Q, Cl8Q, Cl9Q, C3Q}
{Cl1S, Cl2S, Cl3S, C1S} sigma for 1-2: 0.02, 1-3: 0.04
as
{Cl11, Cl12, Cl13, C4S}
5. Others
 Sof(C11S)=Sof(H11A)=Sof(H11B)=Sof(H11C)=Sof(C12S)=Sof(H12A)=Sof(H12B)=
 Sof(C13S)=Sof(H13A)=Sof(H13B)=1-FVAR(1)
 Sof(Cl11)=Sof(Cl12)=Sof(Cl13)=Sof(C4S)=Sof(H4S)=FVAR(1)
 Sof(Cl4Q)=Sof(Cl5Q)=Sof(Cl6Q)=Sof(C2Q)=Sof(H2Q)=1-FVAR(2)
 Sof(Cl4S)=Sof(Cl5S)=Sof(Cl6S)=Sof(C2S)=Sof(H2S)=FVAR(2)
 Sof(Cl7Q)=Sof(Cl8Q)=Sof(Cl9Q)=Sof(C3Q)=Sof(H3Q)=1-FVAR(3)
 Sof(Cl7S)=Sof(Cl8S)=Sof(Cl9S)=Sof(C3S)=Sof(H3S)=FVAR(3)
6.a Ternary CH refined with riding coordinates:
 C1S(H1S), C2S(H2S), C2Q(H2Q), C3S(H3S), C3Q(H3Q), C4S(H4S)
6.b Secondary CH2 refined with riding coordinates:
 C1(H1A,H1B), C2(H2A,H2B), C3(H3A,H3B), C4(H4A,H4B), C12S(H12A,H12B),
 C13S(H13A,H13B)
6.c Aromatic/amide H refined with riding coordinates:
 C12(H12), C15(H15), C22(H22), C25(H25), C32(H32), C35(H35), C42(H42), C45(H45)
6.d Idealised Me refined as rotating group:
 C17(H17A,H17B,H17C), C18(H18A,H18B,H18C), C27(H27A,H27B,H27C), C28(H28A,H28B,
 H28C), C37(H37A,H37B,H37C), C38(H38A,H38B,H38C), C47(H47A,H47B,H47C), C48(H48A,
 H48B,H48C), C11S(H11A,H11B,H11C)
;
_olex2_date_sample_data_collection 2018-02-16
_olex2_date_sample_submission 2018-02-13
_olex2_submission_special_instructions 'No special instructions were received'
_oxdiff_exptl_absorpt_empirical_details
;
Empirical correction (ABSPACK) includes:
- Absorption correction using spherical harmonics
- Frame scaling
;
_oxdiff_exptl_absorpt_empirical_full_max 2.023
_oxdiff_exptl_absorpt_empirical_full_min 0.714
_oxdiff_twin_integration_method simultaneous
_oxdiff_twin_items 2
_twin_special_details
;
Component 2 rotated by 17.5698\% 
 around [-0.57 0.36 0.74] (reciprocal) or [-0.83 0.34 0.44] (direct)
;

loop_
_space_group_symop_operation_xyz
'x, y, z'
'-x, -y, -z'

loop_
_atom_site_label
_atom_site_type_symbol
_atom_site_fract_x
_atom_site_fract_y
_atom_site_fract_z
_atom_site_U_iso_or_equiv
_atom_site_adp_type
_atom_site_occupancy
_atom_site_site_symmetry_order
_atom_site_calc_flag
_atom_site_refinement_flags_posn
_atom_site_refinement_flags_adp
_atom_site_refinement_flags_occupancy
_atom_site_disorder_assembly
_atom_site_disorder_group
Cl1 Cl 0.14229(12) -0.00465(7) 0.30880(7) 0.0570(3) Uani 1 1 d . . . . .
Cl2 Cl 0.42704(13) 0.03694(8) 0.41439(6) 0.0587(3) Uani 1 1 d . . . . .
O1A O 0.6286(3) 0.1781(2) 0.39550(15) 0.0516(7) Uani 1 1 d . . . . .
O2A O 0.1572(3) 0.10131(19) 0.21267(15) 0.0509(7) Uani 1 1 d . . . . .
N1A N 0.7075(5) 0.3224(3) 0.2956(3) 0.0644(11) Uani 1 1 d . . . . .
N2A N 0.3523(5) 0.2627(3) 0.1580(2) 0.0639(10) Uani 1 1 d . . . . .
C1A C 0.5215(4) 0.1593(3) 0.3534(2) 0.0424(9) Uani 1 1 d . . . . .
C2A C 0.5031(4) 0.2047(2) 0.2991(2) 0.0414(8) Uani 1 1 d . . . . .
C3A C 0.3824(4) 0.1848(3) 0.2526(2) 0.0423(9) Uani 1 1 d . . . . .
C4A C 0.2627(4) 0.1177(3) 0.2541(2) 0.0444(9) Uani 1 1 d . . . . .
C5A C 0.2823(4) 0.0723(3) 0.3088(2) 0.0446(9) Uani 1 1 d . . . . .
C6A C 0.4022(5) 0.0901(3) 0.3532(2) 0.0465(9) Uani 1 1 d . . . . .
C7A C 0.6193(5) 0.2703(3) 0.2976(2) 0.0479(9) Uani 1 1 d . . . . .
C8A C 0.3653(5) 0.2284(3) 0.2000(2) 0.0485(10) Uani 1 1 d . . . . .
O1 O -0.0825(3) -0.2987(2) -0.06152(17) 0.0535(7) Uani 1 1 d . . . . .
O2 O -0.1244(3) -0.1485(2) 0.03648(16) 0.0514(7) Uani 1 1 d . . . . .
O3 O 0.5044(3) -0.07997(17) 0.23740(14) 0.0428(6) Uani 1 1 d . . . . .
O4 O 0.7336(3) 0.03666(17) 0.27213(14) 0.0419(6) Uani 1 1 d . . . . .
C1 C 0.3876(4) -0.1496(2) -0.0725(2) 0.0393(8) Uani 1 1 d . . . . .
H1A H 0.384562 -0.213035 -0.106183 0.047 Uiso 1 1 calc R . . . .
H1B H 0.459374 -0.132934 -0.028293 0.047 Uiso 1 1 calc R . . . .
C2 C 0.3330(4) 0.0233(2) 0.03900(19) 0.0376(8) Uani 1 1 d . . . . .
H2A H 0.286637 0.073977 0.060489 0.045 Uiso 1 1 calc R . . . .
H2B H 0.375544 0.031489 -0.004078 0.045 Uiso 1 1 calc R . . . .
C11 C 0.2517(4) -0.1453(2) -0.04367(18) 0.0380(8) Uani 1 1 d . . . . .
C12 C 0.1481(4) -0.2242(2) -0.0677(2) 0.0407(8) Uani 1 1 d . . . . .
H12 H 0.163506 -0.279121 -0.103146 0.049 Uiso 1 1 calc R . . . .
C13 C 0.0229(4) -0.2240(3) -0.0408(2) 0.0448(9) Uani 1 1 d . . . . .
C14 C -0.0002(4) -0.1438(3) 0.0108(2) 0.0429(9) Uani 1 1 d . . . . .
C15 C 0.1006(4) -0.0653(3) 0.0346(2) 0.0412(8) Uani 1 1 d . . . . .
H15 H 0.083679 -0.010599 0.069755 0.049 Uiso 1 1 calc R . . . .
C16 C 0.2267(4) -0.0644(2) 0.00838(18) 0.0375(8) Uani 1 1 d . . . . .
C17 C -0.0548(5) -0.3847(3) -0.1052(2) 0.0561(11) Uani 1 1 d . . . . .
H17A H -0.030997 -0.384751 -0.154332 0.084 Uiso 1 1 calc GR . . . .
H17B H -0.135957 -0.432650 -0.113948 0.084 Uiso 1 1 calc GR . . . .
H17C H 0.021567 -0.395546 -0.077256 0.084 Uiso 1 1 calc GR . . . .
C18 C -0.1364(5) -0.0722(3) 0.1016(3) 0.0554(11) Uani 1 1 d . . . . .
H18A H -0.126221 -0.018244 0.088648 0.083 Uiso 1 1 calc GR . . . .
H18B H -0.064935 -0.061733 0.143654 0.083 Uiso 1 1 calc GR . . . .
H18C H -0.226206 -0.084206 0.117171 0.083 Uiso 1 1 calc GR . . . .
C21 C 0.4452(4) 0.0298(2) 0.09990(18) 0.0364(8) Uani 1 1 d . . . . .
C22 C 0.4207(4) -0.0271(2) 0.14076(19) 0.0368(8) Uani 1 1 d . . . . .
H22 H 0.334823 -0.068262 0.129530 0.044 Uiso 1 1 calc R . . . .
C23 C 0.5189(4) -0.0248(2) 0.19719(19) 0.0375(8) Uani 1 1 d . . . . .
C24 C 0.6447(4) 0.0379(2) 0.21510(19) 0.0369(8) Uani 1 1 d . . . . .
C25 C 0.6701(4) 0.0919(2) 0.17388(19) 0.0371(8) Uani 1 1 d . . . . .
H25 H 0.756576 0.132325 0.184783 0.044 Uiso 1 1 calc R . . . .
C26 C 0.5716(4) 0.0890(2) 0.11576(18) 0.0363(8) Uani 1 1 d . . . . .
C27 C 0.3808(4) -0.1485(3) 0.2172(2) 0.0475(9) Uani 1 1 d . . . . .
H27A H 0.369642 -0.186628 0.162815 0.071 Uiso 1 1 calc GR . . . .
H27B H 0.302865 -0.119517 0.227495 0.071 Uiso 1 1 calc GR . . . .
H27C H 0.385403 -0.186031 0.247416 0.071 Uiso 1 1 calc GR . . . .
C28 C 0.8581(4) 0.1039(3) 0.2962(2) 0.0479(9) Uani 1 1 d . . . . .
H28A H 0.908108 0.097647 0.252818 0.072 Uiso 1 1 calc GR . . . .
H28B H 0.914032 0.095845 0.336628 0.072 Uiso 1 1 calc GR . . . .
H28C H 0.837683 0.164389 0.315621 0.072 Uiso 1 1 calc GR . . . .
O5 O 0.1313(3) 0.21159(18) 0.42205(15) 0.0445(6) Uani 1 1 d . . . . .
O6 O 0.0721(3) 0.27248(19) 0.31886(15) 0.0466(6) Uani 1 1 d . . . . .
O7 O 0.2455(3) 0.7409(2) 0.33212(16) 0.0513(7) Uani 1 1 d . . . . .
O8 O 0.3563(3) 0.6419(2) 0.22291(16) 0.0556(8) Uani 1 1 d . . . . .
C3 C 0.6037(4) 0.3995(2) 0.49256(18) 0.0368(8) Uani 1 1 d . . . . .
H3A H 0.663672 0.362694 0.462446 0.044 Uiso 1 1 calc R . . . .
H3B H 0.641338 0.463644 0.500860 0.044 Uiso 1 1 calc R . . . .
C4 C 0.5204(4) 0.4835(2) 0.3803(2) 0.0377(8) Uani 1 1 d . . . . .
H4A H 0.562238 0.457376 0.333963 0.045 Uiso 1 1 calc R . . . .
H4B H 0.594807 0.513140 0.424136 0.045 Uiso 1 1 calc R . . . .
C31 C 0.4619(4) 0.3701(2) 0.44595(18) 0.0350(7) Uani 1 1 d . . . . .
C32 C 0.3638(4) 0.3040(2) 0.45572(18) 0.0377(8) Uani 1 1 d . . . . .
H32 H 0.387015 0.278928 0.491859 0.045 Uiso 1 1 calc R . . . .
C33 C 0.2344(4) 0.2740(2) 0.4146(2) 0.0386(8) Uani 1 1 d . . . . .
C34 C 0.2004(4) 0.3077(2) 0.3586(2) 0.0406(8) Uani 1 1 d . . . . .
C35 C 0.2964(4) 0.3741(2) 0.34923(19) 0.0390(8) Uani 1 1 d . . . . .
H35 H 0.273113 0.397677 0.312039 0.047 Uiso 1 1 calc R . . . .
C36 C 0.4266(4) 0.4078(2) 0.39262(19) 0.0364(8) Uani 1 1 d . . . . .
C37 C 0.1530(5) 0.1847(3) 0.4851(2) 0.0490(10) Uani 1 1 d . . . . .
H37A H 0.226310 0.151208 0.478034 0.074 Uiso 1 1 calc GR . . . .
H37B H 0.068846 0.145703 0.487950 0.074 Uiso 1 1 calc GR . . . .
H37C H 0.178807 0.238657 0.532433 0.074 Uiso 1 1 calc GR . . . .
C38 C 0.0371(5) 0.3035(3) 0.2596(2) 0.0526(10) Uani 1 1 d . . . . .
H38A H 0.099899 0.289608 0.222049 0.079 Uiso 1 1 calc GR . . . .
H38B H 0.044079 0.369193 0.281762 0.079 Uiso 1 1 calc GR . . . .
H38C H -0.056597 0.272916 0.234608 0.079 Uiso 1 1 calc GR . . . .
C41 C 0.4479(4) 0.5547(2) 0.37137(19) 0.0364(8) Uani 1 1 d . . . . .
C42 C 0.4375(4) 0.5651(2) 0.3008(2) 0.0410(8) Uani 1 1 d . . . . .
H42 H 0.477103 0.528525 0.260319 0.049 Uiso 1 1 calc R . . . .
C43 C 0.3704(4) 0.6276(3) 0.2899(2) 0.0430(9) Uani 1 1 d . . . . .
C44 C 0.3118(4) 0.6815(2) 0.3486(2) 0.0414(8) Uani 1 1 d . . . . .
C45 C 0.3233(4) 0.6728(2) 0.4188(2) 0.0388(8) Uani 1 1 d . . . . .
H45 H 0.284626 0.710077 0.459351 0.047 Uiso 1 1 calc R . . . .
C46 C 0.3916(4) 0.6094(2) 0.43023(19) 0.0364(8) Uani 1 1 d . . . . .
C47 C 0.4364(7) 0.5992(4) 0.1665(3) 0.0757(16) Uani 1 1 d . . . . .
H47A H 0.423076 0.616831 0.122710 0.113 Uiso 1 1 calc GR . . . .
H47B H 0.407613 0.533122 0.149665 0.113 Uiso 1 1 calc GR . . . .
H47C H 0.533132 0.618470 0.188601 0.113 Uiso 1 1 calc GR . . . .
C48 C 0.1911(6) 0.8004(3) 0.3927(3) 0.0641(13) Uani 1 1 d . . . . .
H48A H 0.152149 0.842006 0.374949 0.096 Uiso 1 1 calc GR . . . .
H48B H 0.264144 0.835349 0.435718 0.096 Uiso 1 1 calc GR . . . .
H48C H 0.119742 0.764777 0.409082 0.096 Uiso 1 1 calc GR . . . .
Cl1S Cl 0.40243(12) 0.16992(8) 0.62441(6) 0.0623(3) Uani 1 1 d D U . . .
Cl2S Cl 0.17937(17) 0.01258(9) 0.55791(7) 0.0848(5) Uani 1 1 d D U . . .
Cl3S Cl 0.16951(19) 0.15483(12) 0.70049(12) 0.1000(5) Uani 1 1 d D U . . .
C1S C 0.2752(4) 0.0951(3) 0.6431(2) 0.0519(10) Uani 1 1 d D U . . .
H1S H 0.320159 0.063499 0.671320 0.062 Uiso 1 1 calc R . . . .
Cl4S Cl 0.015(2) 0.7605(8) 0.1527(15) 0.0824(15) Uani 0.68(2) 1 d D U P A 1
Cl5S Cl -0.0621(5) 0.6021(3) 0.1872(4) 0.1104(14) Uani 0.68(2) 1 d D U P A 1
Cl6S Cl 0.1085(10) 0.6009(3) 0.0721(2) 0.0945(17) Uani 0.68(2) 1 d D U P A 1
C2S C 0.0647(15) 0.6667(7) 0.1598(7) 0.0721(19) Uani 0.68(2) 1 d D U P A 1
H2S H 0.147465 0.688286 0.199485 0.087 Uiso 0.68(2) 1 calc R . P A 1
Cl4Q Cl 0.030(5) 0.7674(18) 0.152(3) 0.0824(15) Uani 0.32(2) 1 d D U P A 2
Cl5Q Cl -0.0489(13) 0.5844(9) 0.139(2) 0.160(10) Uani 0.32(2) 1 d D U P A 2
Cl6Q Cl 0.171(2) 0.636(2) 0.0634(6) 0.134(7) Uani 0.32(2) 1 d D U P A 2
C2Q C 0.088(3) 0.6700(14) 0.1441(16) 0.0721(19) Uani 0.32(2) 1 d D U P A 2
H2Q H 0.154321 0.683742 0.190636 0.087 Uiso 0.32(2) 1 calc R . P A 2
Cl7S Cl 0.3299(8) 0.3962(4) -0.0225(4) 0.0752(12) Uani 0.701(6) 1 d D U P B 1
Cl8S Cl 0.4469(3) 0.23781(14) -0.06030(14) 0.0749(7) Uani 0.701(6) 1 d D U P B 1
Cl9S Cl 0.5482(3) 0.38852(14) 0.0795(2) 0.0831(8) Uani 0.701(6) 1 d D U P B 1
C3S C 0.4020(8) 0.3254(5) 0.0139(4) 0.0601(16) Uani 0.701(6) 1 d D U P B 1
H3S H 0.334042 0.298418 0.039906 0.072 Uiso 0.701(6) 1 calc R . P B 1
Cl7Q Cl 0.3074(17) 0.4120(8) -0.0248(9) 0.082(3) Uani 0.299(6) 1 d D U P B 2
Cl8Q Cl 0.3599(11) 0.2445(4) -0.1144(6) 0.143(5) Uani 0.299(6) 1 d D U P B 2
Cl9Q Cl 0.5266(9) 0.3475(10) 0.0273(8) 0.155(5) Uani 0.299(6) 1 d D U P B 2
C3Q C 0.3626(16) 0.3180(10) -0.0203(8) 0.0601(16) Uani 0.299(6) 1 d D U P B 2
H3Q H 0.299364 0.287272 0.005487 0.072 Uiso 0.299(6) 1 calc R . P B 2
Cl11 Cl -0.2402(7) 0.4540(4) 0.2061(4) 0.084(2) Uani 0.226(3) 1 d D U P C 1
Cl12 Cl -0.2079(6) 0.6222(4) 0.3276(5) 0.091(3) Uani 0.226(3) 1 d D U P C 1
Cl13 Cl 0.0239(6) 0.5421(4) 0.3017(6) 0.103(3) Uani 0.226(3) 1 d D U P C 1
C4S C -0.1536(14) 0.5197(10) 0.2972(10) 0.073(6) Uani 0.226(3) 1 d D U P C 1
H4S H -0.179085 0.487582 0.332047 0.087 Uiso 0.226(3) 1 calc R . P C 1
C11S C -0.0718(9) 0.5580(6) 0.3669(5) 0.088(2) Uani 0.774(3) 1 d . U P C 2
H11A H -0.117064 0.603220 0.358641 0.132 Uiso 0.774(3) 1 calc GR . P C 2
H11B H -0.126350 0.497004 0.336557 0.132 Uiso 0.774(3) 1 calc GR . P C 2
H11C H 0.018980 0.564406 0.351454 0.132 Uiso 0.774(3) 1 calc GR . P C 2
C12S C -0.0582(9) 0.5723(6) 0.4502(6) 0.094(2) Uani 0.774(3) 1 d . U P C 2
H12A H 0.005267 0.630949 0.480814 0.113 Uiso 0.774(3) 1 calc R . P C 2
H12B H -0.148127 0.573596 0.467950 0.113 Uiso 0.774(3) 1 calc R . P C 2
C13S C -0.0041(9) 0.4956(8) 0.4599(5) 0.098(3) Uani 0.774(3) 1 d . U P C 2
H13A H -0.065120 0.436984 0.426871 0.117 Uiso 0.774(3) 1 calc R . P C 2
H13B H 0.087651 0.496387 0.444296 0.117 Uiso 0.774(3) 1 calc R . P C 2

loop_
_atom_site_aniso_label
_atom_site_aniso_U_11
_atom_site_aniso_U_22
_atom_site_aniso_U_33
_atom_site_aniso_U_23
_atom_site_aniso_U_13
_atom_site_aniso_U_12
Cl1 0.0658(7) 0.0368(5) 0.0630(6) 0.0164(4) 0.0075(5) 0.0045(4)
Cl2 0.0805(8) 0.0568(6) 0.0493(5) 0.0288(5) 0.0088(5) 0.0228(5)
O1A 0.0587(18) 0.0520(17) 0.0369(14) 0.0098(12) -0.0056(13) 0.0150(14)
O2A 0.0561(17) 0.0458(16) 0.0386(14) 0.0061(12) -0.0069(13) 0.0075(13)
N1A 0.069(3) 0.039(2) 0.077(3) 0.0117(19) 0.023(2) 0.010(2)
N2A 0.091(3) 0.063(2) 0.049(2) 0.0275(19) 0.0129(19) 0.030(2)
C1A 0.056(2) 0.0356(19) 0.0306(17) 0.0058(15) 0.0024(17) 0.0136(17)
C2A 0.053(2) 0.0307(18) 0.0335(17) 0.0053(15) 0.0041(16) 0.0058(16)
C3A 0.059(2) 0.0328(19) 0.0308(17) 0.0076(15) -0.0001(16) 0.0117(17)
C4A 0.057(2) 0.036(2) 0.0316(17) 0.0036(15) -0.0002(17) 0.0105(17)
C5A 0.057(2) 0.0322(19) 0.0409(19) 0.0119(16) 0.0016(17) 0.0076(17)
C6A 0.070(3) 0.035(2) 0.0345(18) 0.0122(16) 0.0080(18) 0.0145(18)
C7A 0.058(3) 0.036(2) 0.044(2) 0.0078(17) 0.0078(18) 0.011(2)
C8A 0.067(3) 0.038(2) 0.0365(19) 0.0076(17) 0.0049(18) 0.0175(19)
O1 0.0570(17) 0.0410(15) 0.0489(16) 0.0093(13) 0.0004(13) -0.0036(13)
O2 0.0524(16) 0.0481(16) 0.0435(14) 0.0083(13) 0.0037(12) 0.0065(13)
O3 0.0551(16) 0.0363(13) 0.0345(12) 0.0164(11) -0.0055(11) 0.0021(11)
O4 0.0493(15) 0.0378(14) 0.0355(12) 0.0159(11) -0.0090(11) 0.0037(11)
C1 0.053(2) 0.0293(18) 0.0320(17) 0.0094(14) -0.0008(15) 0.0079(16)
C2 0.050(2) 0.0320(18) 0.0274(16) 0.0087(14) -0.0012(14) 0.0096(15)
C11 0.052(2) 0.0333(18) 0.0274(16) 0.0127(14) -0.0024(15) 0.0082(16)
C12 0.057(2) 0.0305(18) 0.0298(16) 0.0092(14) -0.0018(15) 0.0060(16)
C13 0.056(2) 0.038(2) 0.0338(18) 0.0126(16) -0.0084(16) 0.0020(17)
C14 0.047(2) 0.045(2) 0.0328(17) 0.0122(16) -0.0004(15) 0.0094(17)
C15 0.054(2) 0.0359(19) 0.0294(16) 0.0089(15) -0.0031(15) 0.0117(17)
C16 0.051(2) 0.0330(18) 0.0269(15) 0.0119(14) -0.0040(14) 0.0086(16)
C17 0.069(3) 0.040(2) 0.047(2) 0.0112(18) -0.002(2) -0.002(2)
C18 0.057(3) 0.057(3) 0.048(2) 0.014(2) 0.0089(19) 0.016(2)
C21 0.050(2) 0.0304(18) 0.0251(15) 0.0068(13) -0.0012(14) 0.0108(16)
C22 0.045(2) 0.0292(17) 0.0313(16) 0.0084(14) -0.0013(14) 0.0056(15)
C23 0.055(2) 0.0272(17) 0.0282(16) 0.0092(14) 0.0003(15) 0.0083(15)
C24 0.046(2) 0.0307(18) 0.0292(16) 0.0079(14) -0.0037(14) 0.0074(15)
C25 0.047(2) 0.0271(17) 0.0319(16) 0.0065(14) 0.0009(15) 0.0064(15)
C26 0.052(2) 0.0271(17) 0.0262(15) 0.0058(13) 0.0008(14) 0.0096(15)
C27 0.059(2) 0.037(2) 0.044(2) 0.0181(17) -0.0031(18) 0.0013(18)
C28 0.051(2) 0.043(2) 0.043(2) 0.0165(17) -0.0092(17) 0.0011(18)
O5 0.0517(16) 0.0383(14) 0.0408(13) 0.0193(11) -0.0072(11) -0.0007(12)
O6 0.0509(16) 0.0424(15) 0.0428(14) 0.0204(12) -0.0112(12) -0.0010(12)
O7 0.0698(19) 0.0455(16) 0.0463(15) 0.0247(13) -0.0001(13) 0.0201(14)
O8 0.083(2) 0.0559(18) 0.0385(14) 0.0277(13) 0.0043(14) 0.0221(16)
C3 0.050(2) 0.0316(18) 0.0265(16) 0.0111(14) -0.0026(14) 0.0053(15)
C4 0.048(2) 0.0302(18) 0.0310(16) 0.0087(14) -0.0017(14) 0.0085(15)
C31 0.047(2) 0.0246(16) 0.0274(15) 0.0056(13) -0.0046(14) 0.0058(14)
C32 0.053(2) 0.0283(17) 0.0277(16) 0.0086(14) -0.0047(15) 0.0077(15)
C33 0.051(2) 0.0285(17) 0.0318(16) 0.0101(14) -0.0029(15) 0.0041(15)
C34 0.047(2) 0.0309(18) 0.0366(18) 0.0096(15) -0.0095(16) 0.0031(15)
C35 0.054(2) 0.0304(18) 0.0287(16) 0.0091(14) -0.0065(15) 0.0092(16)
C36 0.049(2) 0.0280(17) 0.0285(16) 0.0084(14) -0.0025(14) 0.0076(15)
C37 0.057(2) 0.049(2) 0.043(2) 0.0253(18) -0.0006(18) 0.0039(19)
C38 0.054(2) 0.055(3) 0.049(2) 0.028(2) -0.0137(18) 0.0017(19)
C41 0.046(2) 0.0291(17) 0.0309(16) 0.0124(14) -0.0061(14) 0.0023(15)
C42 0.053(2) 0.0333(19) 0.0329(17) 0.0129(15) -0.0017(15) 0.0033(16)
C43 0.056(2) 0.040(2) 0.0319(17) 0.0182(16) -0.0060(16) 0.0015(17)
C44 0.052(2) 0.0314(18) 0.0407(19) 0.0178(16) -0.0053(16) 0.0064(16)
C45 0.048(2) 0.0304(18) 0.0337(17) 0.0106(14) -0.0043(15) 0.0058(15)
C46 0.044(2) 0.0291(17) 0.0287(16) 0.0088(14) -0.0096(14) -0.0009(14)
C47 0.114(5) 0.092(4) 0.044(2) 0.042(3) 0.020(3) 0.043(4)
C48 0.087(3) 0.056(3) 0.066(3) 0.032(2) 0.014(3) 0.036(3)
Cl1S 0.0642(7) 0.0632(7) 0.0588(6) 0.0365(5) -0.0138(5) -0.0069(5)
Cl2S 0.1096(11) 0.0669(8) 0.0628(7) 0.0368(6) -0.0290(7) -0.0274(7)
Cl3S 0.1005(12) 0.0759(10) 0.1349(15) 0.0424(10) 0.0465(11) 0.0307(8)
C1S 0.056(2) 0.048(2) 0.052(2) 0.0258(19) -0.0078(18) 0.0022(19)
Cl4S 0.089(5) 0.0570(19) 0.0949(12) 0.0278(19) -0.015(3) 0.013(3)
Cl5S 0.139(3) 0.093(2) 0.118(3) 0.064(2) 0.022(2) 0.0190(18)
Cl6S 0.153(4) 0.075(2) 0.0490(12) 0.0118(11) -0.0039(18) 0.043(2)
C2S 0.100(6) 0.058(3) 0.056(5) 0.023(3) -0.011(3) 0.017(3)
Cl4Q 0.089(5) 0.0570(19) 0.0949(12) 0.0278(19) -0.015(3) 0.013(3)
Cl5Q 0.145(7) 0.079(5) 0.27(3) 0.092(11) -0.007(9) 0.013(4)
Cl6Q 0.143(10) 0.179(15) 0.056(3) 0.009(6) -0.018(4) 0.067(10)
C2Q 0.100(6) 0.058(3) 0.056(5) 0.023(3) -0.011(3) 0.017(3)
Cl7S 0.093(2) 0.077(2) 0.078(2) 0.0479(19) 0.0193(15) 0.0319(16)
Cl8S 0.0958(16) 0.0585(11) 0.0785(14) 0.0306(9) 0.0305(12) 0.0207(10)
Cl9S 0.0818(14) 0.0539(11) 0.108(2) 0.0317(12) -0.0129(13) 0.0098(9)
C3S 0.070(5) 0.056(3) 0.059(4) 0.030(3) 0.007(3) 0.011(3)
Cl7Q 0.098(7) 0.057(4) 0.073(5) 0.007(4) 0.012(4) 0.010(4)
Cl8Q 0.174(8) 0.063(3) 0.154(7) -0.005(4) 0.104(7) -0.009(4)
Cl9Q 0.113(5) 0.226(13) 0.183(10) 0.167(10) -0.010(6) -0.001(6)
C3Q 0.070(5) 0.056(3) 0.059(4) 0.030(3) 0.007(3) 0.011(3)
Cl11 0.088(4) 0.053(3) 0.086(4) 0.002(3) 0.025(3) -0.005(3)
Cl12 0.067(4) 0.047(3) 0.118(5) -0.012(3) 0.010(3) 0.008(2)
Cl13 0.058(3) 0.047(3) 0.174(8) 0.009(4) 0.014(4) 0.008(2)
C4S 0.064(9) 0.040(9) 0.099(12) 0.011(10) 0.024(10) 0.001(8)
C11S 0.081(5) 0.074(5) 0.075(4) 0.001(4) -0.014(4) 0.002(4)
C12S 0.079(5) 0.090(6) 0.102(5) 0.020(5) 0.006(5) 0.026(4)
C13S 0.072(5) 0.135(7) 0.065(4) 0.014(5) 0.001(4) 0.027(5)

loop_
_atom_type_symbol
_atom_type_description
_atom_type_scat_dispersion_real
_atom_type_scat_dispersion_imag
_atom_type_scat_source
C C 0.0181 0.0091 'International Tables Vol C Tables 4.2.6.8 and 6.1.1.4'
H H 0.0000 0.0000 'International Tables Vol C Tables 4.2.6.8 and 6.1.1.4'
Cl Cl 0.3639 0.7018 'International Tables Vol C Tables 4.2.6.8 and 6.1.1.4'
N N 0.0311 0.0180 'International Tables Vol C Tables 4.2.6.8 and 6.1.1.4'
O O 0.0492 0.0322 'International Tables Vol C Tables 4.2.6.8 and 6.1.1.4'

loop_
_exptl_crystal_face_index_h
_exptl_crystal_face_index_k
_exptl_crystal_face_index_l
_exptl_crystal_face_perp_dist
-1 8 -11 0.0160
1 -8 11 0.0010
5 -2 -7 0.0481
-5 2 7 0.0481
-6 -2 5 0.0470
6 2 -5 0.0470

loop_
_geom_angle_atom_site_label_1
_geom_angle_atom_site_label_2
_geom_angle_atom_site_label_3
_geom_angle
_geom_angle_site_symmetry_1
_geom_angle_site_symmetry_3
O1A C1A C2A 121.4(4) . .
O1A C1A C6A 122.3(4) . .
C2A C1A C6A 116.3(3) . .
C3A C2A C1A 121.6(4) . .
C3A C2A C7A 121.7(4) . .
C7A C2A C1A 116.8(4) . .
C2A C3A C4A 121.9(3) . .
C2A C3A C8A 121.4(4) . .
C8A C3A C4A 116.7(4) . .
O2A C4A C3A 120.8(4) . .
O2A C4A C5A 123.1(4) . .
C3A C4A C5A 116.1(3) . .
C4A C5A Cl1 114.8(3) . .
C6A C5A Cl1 123.2(3) . .
C6A C5A C4A 122.0(4) . .
C1A C6A Cl2 115.5(3) . .
C5A C6A Cl2 122.5(3) . .
C5A C6A C1A 122.0(4) . .
N1A C7A C2A 178.2(5) . .
N2A C8A C3A 179.5(5) . .
C13 O1 C17 117.2(3) . .
C14 O2 C18 116.2(3) . .
C23 O3 C27 117.3(3) . .
C24 O4 C28 116.8(3) . .
C11 C1 C26 115.4(3) . 2_655
C16 C2 C21 115.2(3) . .
C12 C11 C1 119.7(3) . .
C12 C11 C16 118.4(4) . .
C16 C11 C1 121.8(3) . .
C13 C12 C11 121.6(3) . .
O1 C13 C12 124.6(4) . .
O1 C13 C14 116.0(4) . .
C14 C13 C12 119.3(4) . .
O2 C14 C13 116.5(4) . .
O2 C14 C15 123.7(3) . .
C15 C14 C13 119.8(4) . .
C14 C15 C16 121.6(3) . .
C11 C16 C2 122.3(3) . .
C15 C16 C2 118.4(3) . .
C15 C16 C11 119.2(3) . .
C22 C21 C2 118.7(3) . .
C26 C21 C2 122.3(3) . .
C26 C21 C22 119.0(3) . .
C23 C22 C21 121.7(3) . .
O3 C23 C22 125.1(3) . .
O3 C23 C24 115.9(3) . .
C22 C23 C24 118.9(3) . .
O4 C24 C23 114.9(3) . .
O4 C24 C25 125.7(3) . .
C25 C24 C23 119.4(3) . .
C24 C25 C26 121.9(3) . .
C21 C26 C1 123.7(3) . 2_655
C21 C26 C25 118.9(3) . .
C25 C26 C1 117.3(3) . 2_655
C33 O5 C37 117.0(3) . .
C34 O6 C38 116.9(3) . .
C44 O7 C48 117.2(3) . .
C43 O8 C47 116.3(3) . .
C46 C3 C31 114.8(3) 2_666 .
C36 C4 C41 113.2(3) . .
C32 C31 C3 119.4(3) . .
C32 C31 C36 118.8(3) . .
C36 C31 C3 121.7(3) . .
C33 C32 C31 122.1(3) . .
O5 C33 C32 125.9(3) . .
O5 C33 C34 114.6(3) . .
C32 C33 C34 119.6(4) . .
O6 C34 C33 116.0(3) . .
O6 C34 C35 125.3(3) . .
C35 C34 C33 118.7(3) . .
C34 C35 C36 122.3(3) . .
C31 C36 C4 123.9(3) . .
C35 C36 C4 117.7(3) . .
C35 C36 C31 118.4(3) . .
C42 C41 C4 118.9(3) . .
C46 C41 C4 122.1(3) . .
C46 C41 C42 119.0(3) . .
C43 C42 C41 120.8(4) . .
O8 C43 C42 124.2(4) . .
O8 C43 C44 115.5(3) . .
C42 C43 C44 120.3(3) . .
O7 C44 C43 116.2(3) . .
O7 C44 C45 124.4(4) . .
C43 C44 C45 119.4(3) . .
C44 C45 C46 120.5(4) . .
C41 C46 C3 121.8(3) . 2_666
C41 C46 C45 120.0(3) . .
C45 C46 C3 118.1(3) . 2_666
Cl1S C1S Cl2S 111.1(2) . .
Cl3S C1S Cl1S 110.1(2) . .
Cl3S C1S Cl2S 110.6(2) . .
Cl4S C2S Cl5S 111.5(8) . .
Cl4S C2S Cl6S 109.7(8) . .
Cl5S C2S Cl6S 110.6(5) . .
Cl4Q C2Q Cl5Q 109.8(16) . .
Cl4Q C2Q Cl6Q 109.6(16) . .
Cl5Q C2Q Cl6Q 110.9(12) . .
Cl8S C3S Cl7S 110.3(4) . .
Cl9S C3S Cl7S 109.9(4) . .
Cl9S C3S Cl8S 108.8(4) . .
Cl7Q C3Q Cl8Q 106.8(9) . .
Cl9Q C3Q Cl7Q 111.6(10) . .
Cl9Q C3Q Cl8Q 108.7(10) . .
Cl11 C4S Cl12 107.4(9) . .
Cl11 C4S Cl13 113.5(10) . .
Cl13 C4S Cl12 109.4(8) . .
C13S C12S C11S 108.4(7) . .
C13S C13S C12S 110.2(10) 2_566 .

loop_
_geom_bond_atom_site_label_1
_geom_bond_atom_site_label_2
_geom_bond_distance
_geom_bond_site_symmetry_2
Cl1 C5A 1.707(4) .
Cl2 C6A 1.707(4) .
O1A C1A 1.216(5) .
O2A C4A 1.202(5) .
N1A C7A 1.123(6) .
N2A C8A 1.137(6) .
C1A C2A 1.486(5) .
C1A C6A 1.488(6) .
C2A C3A 1.364(6) .
C2A C7A 1.444(6) .
C3A C4A 1.481(6) .
C3A C8A 1.434(6) .
C4A C5A 1.494(6) .
C5A C6A 1.344(6) .
O1 C13 1.372(5) .
O1 C17 1.430(5) .
O2 C14 1.374(5) .
O2 C18 1.431(5) .
O3 C23 1.365(4) .
O3 C27 1.435(5) .
O4 C24 1.364(4) .
O4 C28 1.428(5) .
C1 C11 1.512(6) .
C1 C26 1.515(5) 2_655
C2 C16 1.507(5) .
C2 C21 1.520(5) .
C11 C12 1.402(5) .
C11 C16 1.407(5) .
C12 C13 1.393(6) .
C13 C14 1.387(6) .
C14 C15 1.382(6) .
C15 C16 1.397(6) .
C21 C22 1.406(5) .
C21 C26 1.390(6) .
C22 C23 1.390(5) .
C23 C24 1.408(5) .
C24 C25 1.373(5) .
C25 C26 1.412(5) .
O5 C33 1.367(5) .
O5 C37 1.430(5) .
O6 C34 1.361(5) .
O6 C38 1.434(5) .
O7 C44 1.372(5) .
O7 C48 1.426(6) .
O8 C43 1.375(4) .
O8 C47 1.438(6) .
C3 C31 1.523(5) .
C3 C46 1.523(5) 2_666
C4 C36 1.509(5) .
C4 C41 1.521(5) .
C31 C32 1.396(5) .
C31 C36 1.412(5) .
C32 C33 1.378(5) .
C33 C34 1.406(5) .
C34 C35 1.385(6) .
C35 C36 1.400(5) .
C41 C42 1.408(5) .
C41 C46 1.384(5) .
C42 C43 1.378(6) .
C43 C44 1.389(6) .
C44 C45 1.391(5) .
C45 C46 1.401(5) .
Cl1S C1S 1.749(4) .
Cl2S C1S 1.758(4) .
Cl3S C1S 1.741(5) .
Cl4S C2S 1.729(9) .
Cl5S C2S 1.735(9) .
Cl6S C2S 1.761(9) .
Cl4Q C2Q 1.737(14) .
Cl5Q C2Q 1.738(15) .
Cl6Q C2Q 1.759(14) .
Cl7S C3S 1.767(7) .
Cl8S C3S 1.756(7) .
Cl9S C3S 1.745(7) .
Cl7Q C3Q 1.738(13) .
Cl8Q C3Q 1.751(13) .
Cl9Q C3Q 1.721(13) .
Cl11 C4S 1.736(14) .
Cl12 C4S 1.752(13) .
Cl13 C4S 1.748(13) .
C11S C12S 1.506(13) .
C12S C13S 1.505(14) .
C13S C13S 1.472(17) 2_566

loop_
_exptl_oxdiff_crystal_face_indexfrac_h
_exptl_oxdiff_crystal_face_indexfrac_k
_exptl_oxdiff_crystal_face_indexfrac_l
_exptl_oxdiff_crystal_face_x
_exptl_oxdiff_crystal_face_y
_exptl_oxdiff_crystal_face_z
-1.1546 7.6222 -11.1874 0.5690 -0.8134 -0.2076
1.1546 -7.6222 11.1874 -0.5690 0.8134 0.2076
4.8799 -1.9976 -7.2948 0.8786 0.3480 -0.1892
-4.8799 1.9976 7.2948 -0.8786 -0.3480 0.1892
-5.5813 -2.4531 4.9949 -0.5895 -0.2577 0.7167
5.5813 2.4531 -4.9949 0.5895 0.2577 -0.7167

loop_
_twin_individual_id
_twin_individual_mass_fraction_refined
_oxdiff_twin_reflns_isolated
_oxdiff_twin_reflns_overlapped
_twin_individual_twin_lattice_type
_twin_individual_twin_matrix_11
_twin_individual_twin_matrix_12
_twin_individual_twin_matrix_13
_twin_individual_twin_matrix_21
_twin_individual_twin_matrix_22
_twin_individual_twin_matrix_23
_twin_individual_twin_matrix_31
_twin_individual_twin_matrix_32
_twin_individual_twin_matrix_33
1 0.6377 50635 1814 ref 1.0000 0.0000 0.0000 0.0000 1.0000 0.0000 0.0000 0.0000 1.0000
2 0.3623 50416 1814 nmt 0.9563 -0.1087 0.0174 0.3360 1.0848 0.2148 -0.3516 -0.2771 0.8693
